data_2226147
loop_
_publ_author_name
'Li, Yu-Feng'
'Jian, Fang-Fang'

_publ_section_title
;
 (<i>E</i>)-<i>N</i>'-(4-Methoxybenzylidene)thiophene-2-carbohydrazide
;
_journal_coeditor_code HB5449
_journal_issue 6
_journal_name_full 'Acta Crystallographica Section E'
_journal_page_first o1400
_journal_paper_doi 10.1107/S1600536810017836
_journal_volume 66
_journal_year 2010
_chemical_formula_iupac 'C13 H12 N2 O2 S'
_chemical_formula_moiety 'C13 H12 N2 O2 S'
_chemical_formula_sum 'C13 H12 N2 O2 S'
_chemical_formula_weight 260.31
_chemical_name_systematic
;
(<i>E</i>)-<i>N</i>'-(4-Methoxybenzylidene)thiophene-2-carbohydrazide
;
_space_group_IT_number 14
_symmetry_cell_setting monoclinic
_symmetry_space_group_name_Hall '-P 2ybc'
_symmetry_space_group_name_H-M 'P 1 21/c 1'
_atom_sites_solution_hydrogens geom
_atom_sites_solution_primary direct
_atom_sites_solution_secondary difmap
_audit_creation_method SHELXL-97
_cell_angle_alpha 90.00
_cell_angle_beta 104.91(3)
_cell_angle_gamma 90.00
_cell_formula_units_Z 4
_cell_length_a 16.106(3)
_cell_length_b 5.3292(11)
_cell_length_c 14.812(3)
_cell_measurement_reflns_used 2454
_cell_measurement_temperature 293(2)
_cell_measurement_theta_max 25.32
_cell_measurement_theta_min 2.73
_cell_volume 1228.5(5)
_computing_cell_refinement 'SAINT (Bruker 1997)'
_computing_data_collection 'SMART (Bruker 1997)'
_computing_data_reduction 'SAINT (Bruker 1997)'
_computing_molecular_graphics 'SHELXTL (Sheldrick, 2008)'
_computing_publication_material 'SHELXTL (Sheldrick, 2008)'
_computing_structure_refinement 'SHELXL97 (Sheldrick, 2008)'
_computing_structure_solution 'SHELXS97 (Sheldrick, 2008)'
_diffrn_ambient_temperature 293(2)
_diffrn_measured_fraction_theta_full 0.999
_diffrn_measured_fraction_theta_max 0.999
_diffrn_measurement_device_type 'Bruker SMART CCD'
_diffrn_measurement_method 'phi and omega scans'
_diffrn_radiation_monochromator graphite
_diffrn_radiation_source 'fine-focus sealed tube'
_diffrn_radiation_type MoK\a
_diffrn_radiation_wavelength 0.71073
_diffrn_reflns_av_R_equivalents 0.0272
_diffrn_reflns_av_sigmaI/netI 0.0215
_diffrn_reflns_limit_h_max 20
_diffrn_reflns_limit_h_min -20
_diffrn_reflns_limit_k_max 6
_diffrn_reflns_limit_k_min -6
_diffrn_reflns_limit_l_max 18
_diffrn_reflns_limit_l_min -19
_diffrn_reflns_number 11253
_diffrn_reflns_theta_full 27.48
_diffrn_reflns_theta_max 27.48
_diffrn_reflns_theta_min 3.34
_exptl_absorpt_coefficient_mu 0.258
_exptl_absorpt_correction_type none
_exptl_crystal_colour Colorless
_exptl_crystal_density_diffrn 1.407
_exptl_crystal_density_method 'not measured'
_exptl_crystal_description Block
_exptl_crystal_F_000 544
_exptl_crystal_size_max 0.25
_exptl_crystal_size_mid 0.22
_exptl_crystal_size_min 0.18
_refine_diff_density_max 0.738
_refine_diff_density_min -0.531
_refine_ls_extinction_method none
_refine_ls_goodness_of_fit_ref 1.003
_refine_ls_hydrogen_treatment constr
_refine_ls_matrix_type full
_refine_ls_number_parameters 163
_refine_ls_number_reflns 2807
_refine_ls_number_restraints 0
_refine_ls_restrained_S_all 1.003
_refine_ls_R_factor_all 0.0613
_refine_ls_R_factor_gt 0.0557
_refine_ls_shift/su_max 0.001
_refine_ls_shift/su_mean 0.000
_refine_ls_structure_factor_coef Fsqd
_refine_ls_weighting_details 'calc w=1/[\s^2^(Fo^2^)+(0.1142P)^2^+0.7797P] where P=(Fo^2^+2Fc^2^)/3'
_refine_ls_weighting_scheme calc
_refine_ls_wR_factor_gt 0.1710
_refine_ls_wR_factor_ref 0.1770
_reflns_number_gt 2454
_reflns_number_total 2807
_reflns_threshold_expression I>2\s(I)
_cod_data_source_file hb5449.cif
_cod_data_source_block I
_cod_depositor_comments
;
The following automatic conversions were performed:
'_symmetry_cell_setting' value 'Monoclinic' changed to 'monoclinic'
according to '/home/saulius/struct/CIF-dictionaries/cif_core.dic'
dictionary named 'cif_core.dic' version 2.4.1 from 2010-06-29.

Automatic conversion script
Id: cif_fix_enum 1527 2010-12-29 10:47:43Z saulius 
;
_cod_original_cell_volume 1228.5(4)
_cod_original_sg_symbol_H-M 'P 21/c'
_cod_database_code 2226147
_cod_database_fobs_code 2226147

loop_
_symmetry_equiv_pos_as_xyz
'x, y, z'
'-x, y+1/2, -z+1/2'
'-x, -y, -z'
'x, -y-1/2, z-1/2'

loop_
_atom_site_type_symbol
_atom_site_label
_atom_site_fract_x
_atom_site_fract_y
_atom_site_fract_z
_atom_site_U_iso_or_equiv
_atom_site_adp_type
_atom_site_calc_flag
_atom_site_refinement_flags
_atom_site_occupancy
_atom_site_disorder_assembly
_atom_site_disorder_group
S S1 0.19516(4) 0.31168(11) 0.98996(4) 0.0456(2) Uani d . 1 . .
N N2 0.17079(11) 0.7123(3) 1.09840(12) 0.0364(4) Uani d . 1 . .
N N1 0.09320(10) 0.7857(3) 1.04270(12) 0.0372(4) Uani d . 1 . .
H H1A 0.0643 0.9002 1.0620 0.045 Uiso calc R 1 . .
O O2 -0.00677(9) 0.7645(3) 0.90675(11) 0.0437(4) Uani d . 1 . .
C C9 0.06111(12) 0.6815(4) 0.95773(14) 0.0347(4) Uani d . 1 . .
C C8 0.19896(13) 0.8393(4) 1.17289(15) 0.0381(4) Uani d . 1 . .
H H8A 0.1659 0.9700 1.1865 0.046 Uiso calc R 1 . .
C C5 0.28237(13) 0.7838(4) 1.23759(14) 0.0366(4) Uani d . 1 . .
O O1 0.52295(11) 0.6947(4) 1.42184(13) 0.0608(5) Uani d . 1 . .
C C11 0.07350(14) 0.3690(4) 0.83349(18) 0.0449(5) Uani d . 1 . .
H H11A 0.0269 0.4297 0.7878 0.054 Uiso calc R 1 . .
C C10 0.10555(11) 0.4692(4) 0.92598(13) 0.0344(4) Uani d . 1 . .
C C2 0.44404(14) 0.7112(4) 1.35954(15) 0.0428(5) Uani d . 1 . .
C C3 0.41450(15) 0.5483(5) 1.28526(16) 0.0480(5) Uani d . 1 . .
H H3A 0.4485 0.4149 1.2758 0.058 Uiso calc R 1 . .
C C6 0.31271(15) 0.9418(5) 1.31370(16) 0.0473(5) Uani d . 1 . .
H H6A 0.2785 1.0739 1.3239 0.057 Uiso calc R 1 . .
C C7 0.39260(16) 0.9065(5) 1.37430(17) 0.0520(6) Uani d . 1 . .
H H7A 0.4118 1.0136 1.4249 0.062 Uiso calc R 1 . .
C C4 0.33415(15) 0.5854(4) 1.22531(16) 0.0454(5) Uani d . 1 . .
H H4A 0.3144 0.4752 1.1757 0.054 Uiso calc R 1 . .
C C13 0.19081(14) 0.1074(4) 0.90128(16) 0.0447(5) Uani d . 1 . .
H H13A 0.2289 -0.0259 0.9053 0.054 Uiso calc R 1 . .
C C12 0.12683(14) 0.1562(5) 0.82410(17) 0.0457(5) Uani d . 1 . .
H H12A 0.1178 0.0615 0.7697 0.055 Uiso calc R 1 . .
C C1 0.57849(17) 0.5001(7) 1.4092(2) 0.0675(8) Uani d . 1 . .
H H1B 0.6315 0.5105 1.4569 0.101 Uiso calc R 1 . .
H H1C 0.5898 0.5168 1.3489 0.101 Uiso calc R 1 . .
H H1D 0.5518 0.3407 1.4131 0.101 Uiso calc R 1 . .

loop_
_atom_site_aniso_label
_atom_site_aniso_U_11
_atom_site_aniso_U_22
_atom_site_aniso_U_33
_atom_site_aniso_U_12
_atom_site_aniso_U_13
_atom_site_aniso_U_23
S1 0.0484(4) 0.0437(4) 0.0437(3) 0.0088(2) 0.0098(2) 0.0038(2)
N2 0.0340(8) 0.0363(9) 0.0375(9) 0.0022(6) 0.0069(7) 0.0034(7)
N1 0.0319(8) 0.0382(9) 0.0407(9) 0.0047(6) 0.0079(7) 0.0012(7)
O2 0.0310(7) 0.0480(9) 0.0477(9) 0.0055(6) 0.0019(6) 0.0001(7)
C9 0.0301(9) 0.0343(10) 0.0404(10) -0.0017(7) 0.0103(7) 0.0048(7)
C8 0.0390(10) 0.0389(10) 0.0375(10) 0.0040(8) 0.0122(8) 0.0011(8)
C5 0.0389(10) 0.0369(10) 0.0343(10) 0.0005(8) 0.0099(8) 0.0016(7)
O1 0.0453(9) 0.0744(13) 0.0518(10) 0.0062(8) -0.0072(7) -0.0129(9)
C11 0.0408(11) 0.0411(11) 0.0596(13) -0.0091(9) 0.0253(10) -0.0152(10)
C10 0.0287(8) 0.0361(10) 0.0380(9) -0.0016(7) 0.0079(7) 0.0030(8)
C2 0.0385(10) 0.0487(12) 0.0376(10) -0.0005(9) 0.0033(8) -0.0016(9)
C3 0.0462(12) 0.0447(12) 0.0479(12) 0.0092(9) 0.0030(9) -0.0065(10)
C6 0.0508(12) 0.0478(12) 0.0417(11) 0.0087(10) 0.0091(9) -0.0097(9)
C7 0.0542(13) 0.0543(14) 0.0423(11) 0.0024(11) 0.0029(10) -0.0153(10)
C4 0.0477(11) 0.0401(11) 0.0422(11) 0.0043(9) 0.0005(9) -0.0084(9)
C13 0.0442(11) 0.0382(11) 0.0525(12) 0.0007(9) 0.0142(9) -0.0021(9)
C12 0.0386(11) 0.0480(12) 0.0505(12) -0.0069(9) 0.0116(9) -0.0118(10)
C1 0.0423(13) 0.086(2) 0.0669(17) 0.0125(13) 0.0002(11) -0.0018(15)

loop_
_atom_type_symbol
_atom_type_description
_atom_type_scat_dispersion_real
_atom_type_scat_dispersion_imag
_atom_type_scat_source
C C 0.0033 0.0016 'International Tables Vol C Tables 4.2.6.8 and 6.1.1.4'
H H 0.0000 0.0000 'International Tables Vol C Tables 4.2.6.8 and 6.1.1.4'
N N 0.0061 0.0033 'International Tables Vol C Tables 4.2.6.8 and 6.1.1.4'
O O 0.0106 0.0060 'International Tables Vol C Tables 4.2.6.8 and 6.1.1.4'
S S 0.1246 0.1234 'International Tables Vol C Tables 4.2.6.8 and 6.1.1.4'

loop_
_geom_angle_atom_site_label_1
_geom_angle_atom_site_label_2
_geom_angle_atom_site_label_3
_geom_angle_site_symmetry_1
_geom_angle_site_symmetry_3
_geom_angle
_geom_angle_publ_flag
C13 S1 C10 . . 91.43(11) ?
C8 N2 N1 . . 115.96(18) ?
C9 N1 N2 . . 121.10(17) ?
C9 N1 H1A . . 119.4 ?
N2 N1 H1A . . 119.4 ?
O2 C9 N1 . . 119.15(19) ?
O2 C9 C10 . . 120.17(19) ?
N1 C9 C10 . . 120.68(17) ?
N2 C8 C5 . . 121.42(19) ?
N2 C8 H8A . . 119.3 ?
C5 C8 H8A . . 119.3 ?
C4 C5 C6 . . 118.0(2) ?
C4 C5 C8 . . 123.29(19) ?
C6 C5 C8 . . 118.65(19) ?
C2 O1 C1 . . 117.9(2) ?
C10 C11 C12 . . 107.8(2) ?
C10 C11 H11A . . 126.1 ?
C12 C11 H11A . . 126.1 ?
C11 C10 C9 . . 120.20(18) ?
C11 C10 S1 . . 112.76(16) ?
C9 C10 S1 . . 127.02(15) ?
O1 C2 C7 . . 115.6(2) ?
O1 C2 C3 . . 124.4(2) ?
C7 C2 C3 . . 120.0(2) ?
C4 C3 C2 . . 119.6(2) ?
C4 C3 H3A . . 120.2 ?
C2 C3 H3A . . 120.2 ?
C7 C6 C5 . . 121.3(2) ?
C7 C6 H6A . . 119.4 ?
C5 C6 H6A . . 119.4 ?
C6 C7 C2 . . 119.8(2) ?
C6 C7 H7A . . 120.1 ?
C2 C7 H7A . . 120.1 ?
C3 C4 C5 . . 121.3(2) ?
C3 C4 H4A . . 119.3 ?
C5 C4 H4A . . 119.3 ?
C12 C13 S1 . . 113.72(18) ?
C12 C13 H13A . . 123.1 ?
S1 C13 H13A . . 123.1 ?
C13 C12 C11 . . 114.2(2) ?
C13 C12 H12A . . 122.9 ?
C11 C12 H12A . . 122.9 ?
O1 C1 H1B . . 109.5 ?
O1 C1 H1C . . 109.5 ?
H1B C1 H1C . . 109.5 ?
O1 C1 H1D . . 109.5 ?
H1B C1 H1D . . 109.5 ?
H1C C1 H1D . . 109.5 ?

loop_
_geom_bond_atom_site_label_1
_geom_bond_atom_site_label_2
_geom_bond_site_symmetry_2
_geom_bond_distance
_geom_bond_publ_flag
S1 C13 . 1.694(2) ?
S1 C10 . 1.727(2) ?
N2 C8 . 1.274(3) ?
N2 N1 . 1.366(2) ?
N1 C9 . 1.351(3) ?
N1 H1A . 0.8600 ?
O2 C9 . 1.239(2) ?
C9 C10 . 1.479(3) ?
C8 C5 . 1.466(3) ?
C8 H8A . 0.9300 ?
C5 C4 . 1.387(3) ?
C5 C6 . 1.391(3) ?
O1 C2 . 1.368(3) ?
O1 C1 . 1.413(3) ?
C11 C10 . 1.437(3) ?
C11 C12 . 1.451(3) ?
C11 H11A . 0.9300 ?
C2 C7 . 1.382(3) ?
C2 C3 . 1.386(3) ?
C3 C4 . 1.382(3) ?
C3 H3A . 0.9300 ?
C6 C7 . 1.379(3) ?
C6 H6A . 0.9300 ?
C7 H7A . 0.9300 ?
C4 H4A . 0.9300 ?
C13 C12 . 1.353(3) ?
C13 H13A . 0.9300 ?
C12 H12A . 0.9300 ?
C1 H1B . 0.9600 ?
C1 H1C . 0.9600 ?
C1 H1D . 0.9600 ?

loop_
_geom_hbond_atom_site_label_D
_geom_hbond_atom_site_label_H
_geom_hbond_atom_site_label_A
_geom_hbond_site_symmetry_A
_geom_hbond_distance_DH
_geom_hbond_distance_HA
_geom_hbond_distance_DA
_geom_hbond_angle_DHA
N1 H1A O2 3_577 0.86 2.12 2.963(2) 167

loop_
_cod_related_entry_id
_cod_related_entry_database
_cod_related_entry_code
1 ChemSpider 5264575
